data_4312782
loop_
_publ_author_name
'Mohammad A. Omary'
'Manal A. Rawashdeh-Omary'
'Himashinie V. K. Diyabalanage'
'H. V. Rasika Dias'

_publ_contact_author_address
;Dept. of Chemistry and Biochemistry
The University of Texas at Arlington
Arlington
Texas 76019-0065
USA
;
_publ_contact_author_email dias@uta.edu
_publ_contact_author_fax 817-272-3808
_publ_contact_author_name 'Dr. Rasika Dias'
_publ_contact_author_phone 817-272-3813
_publ_section_title
;
 Blue Phosphors of Dinuclear and Mononuclear Copper(I) and Silver(I)
 Complexes of 3,5-Bis(trifluoromethyl)pyrazolate and the Related
 Bis(pyrazolyl)borate
;
_journal_name_full 'Inorganic Chemistry'
_journal_page_first 8612
_journal_page_last 8614
_journal_paper_doi 10.1021/ic0347586
_journal_volume 42
_journal_year 2003
_chemical_formula_sum 'C26 H24 Ag2 F12 N6'
_chemical_formula_weight 864.25
_chemical_name_common {[3,5-(CF3)2Pz]Ag(collidine)}2
_chemical_name_systematic
; 
 ? 
;
_space_group_IT_number 14
_symmetry_cell_setting monoclinic
_symmetry_space_group_name_Hall '-P 2ybc'
_symmetry_space_group_name_H-M 'P 1 21/c 1'
_atom_sites_solution_hydrogens geom
_atom_sites_solution_primary direct
_atom_sites_solution_secondary difmap
_audit_creation_method SHELXL-97
_cell_angle_alpha 90.00
_cell_angle_beta 94.427(4)
_cell_angle_gamma 90.00
_cell_formula_units_Z 4
_cell_length_a 11.981(2)
_cell_length_b 17.284(3)
_cell_length_c 14.699(3)
_cell_measurement_temperature 100(2)
_cell_volume 3034.8(10)
_computing_cell_refinement 'Bruker XSCANS'
_computing_data_collection 'Bruker XSCANS'
_computing_data_reduction 'Bruker SHELXTL'
_computing_molecular_graphics 'Bruker SHELXTL'
_computing_publication_material 'Bruker SHELXTL'
_computing_structure_refinement 'SHELXL-97 (Sheldrick, 1997)'
_computing_structure_solution 'SHELXS-97 (Sheldrick, 1990)'
_diffrn_ambient_temperature 100(2)
_diffrn_measured_fraction_theta_full 0.999
_diffrn_measured_fraction_theta_max 0.999
_diffrn_measurement_device_type 'Bruker APEX'
_diffrn_measurement_method '\w scans'
_diffrn_radiation_monochromator graphite
_diffrn_radiation_source 'fine-focus sealed tube'
_diffrn_radiation_type MoK\a
_diffrn_radiation_wavelength 0.71073
_diffrn_reflns_av_R_equivalents 0.0299
_diffrn_reflns_av_sigmaI/netI 0.0250
_diffrn_reflns_limit_h_max 14
_diffrn_reflns_limit_h_min -14
_diffrn_reflns_limit_k_max 21
_diffrn_reflns_limit_k_min -21
_diffrn_reflns_limit_l_max 18
_diffrn_reflns_limit_l_min -18
_diffrn_reflns_number 26231
_diffrn_reflns_theta_full 26.00
_diffrn_reflns_theta_max 26.00
_diffrn_reflns_theta_min 1.70
_exptl_absorpt_coefficient_mu 1.393
_exptl_absorpt_correction_type multi-scan
_exptl_absorpt_process_details 'SADABS, 2000'
_exptl_crystal_colour colorless
_exptl_crystal_density_diffrn 1.891
_exptl_crystal_density_method 'not measured'
_exptl_crystal_description block
_exptl_crystal_F_000 1696
_exptl_crystal_size_max 0.16
_exptl_crystal_size_mid 0.25
_exptl_crystal_size_min 0.51
_refine_diff_density_max 0.572
_refine_diff_density_min -0.704
_refine_diff_density_rms 0.154
_refine_ls_extinction_method none
_refine_ls_goodness_of_fit_ref 1.078
_refine_ls_hydrogen_treatment mixed
_refine_ls_matrix_type full
_refine_ls_number_parameters 447
_refine_ls_number_reflns 5952
_refine_ls_number_restraints 0
_refine_ls_restrained_S_all 1.078
_refine_ls_R_factor_all 0.0275
_refine_ls_R_factor_gt 0.0264
_refine_ls_shift/su_max 0.530
_refine_ls_shift/su_mean 0.005
_refine_ls_structure_factor_coef Fsqd
_refine_ls_weighting_details 'calc w=1/[\s^2^(Fo^2^)+(0.0365P)^2^+2.9397P] where P=(Fo^2^+2Fc^2^)/3'
_refine_ls_weighting_scheme calc
_refine_ls_wR_factor_gt 0.0688
_refine_ls_wR_factor_ref 0.0700
_reflns_number_gt 5718
_reflns_number_total 5952
_reflns_threshold_expression >2sigma(I)
_cod_data_source_file ic0347586si20030703_111401_1.cif
_cod_data_source_block 03062
_cod_depositor_comments
;
The following automatic conversions were performed:

'_symmetry_cell_setting' value 'Monoclinic' changed to 'monoclinic'
according to the built-in table from CIF Core dictionary named
'cif_core.dic' version 2.4.1 from 2010-06-29.

Automatic conversion script
Id: cif_fix_values 1646 2011-03-28 12:23:43Z adriana 
;
_cod_original_cell_volume 3034.9(10)
_cod_database_code 4312782

loop_
_symmetry_equiv_pos_as_xyz
'x, y, z'
'-x, y+1/2, -z+1/2'
'-x, -y, -z'
'x, -y-1/2, z-1/2'

loop_
_atom_site_label
_atom_site_type_symbol
_atom_site_fract_x
_atom_site_fract_y
_atom_site_fract_z
_atom_site_U_iso_or_equiv
_atom_site_adp_type
_atom_site_occupancy
_atom_site_symmetry_multiplicity
_atom_site_calc_flag
_atom_site_refinement_flags
_atom_site_disorder_assembly
_atom_site_disorder_group
Ag1 Ag 0.276916(14) 0.067126(10) 0.386239(12) 0.02001(6) Uani 1 1 d . . .
Ag2 Ag 0.141603(15) -0.116486(10) 0.374814(12) 0.02239(7) Uani 1 1 d . . .
N1 N 0.40937(16) 0.15878(12) 0.37751(13) 0.0206(4) Uani 1 1 d . . .
N2 N 0.20617(17) -0.23890(11) 0.37462(13) 0.0222(4) Uani 1 1 d . . .
N11 N 0.14643(16) -0.04702(11) 0.50352(13) 0.0196(4) Uani 1 1 d . . .
N12 N 0.20484(16) 0.02029(11) 0.50967(13) 0.0190(4) Uani 1 1 d . . .
N21 N 0.13494(16) -0.04207(11) 0.24865(13) 0.0199(4) Uani 1 1 d . . .
N22 N 0.21278(16) 0.01513(11) 0.25005(13) 0.0202(4) Uani 1 1 d . . .
C1B C 0.13879(19) -0.30145(14) 0.37106(15) 0.0223(5) Uani 1 1 d . . .
C1A C 0.3844(2) 0.23496(14) 0.37852(16) 0.0229(5) Uani 1 1 d . . .
C2B C 0.1810(2) -0.37618(14) 0.37384(17) 0.0261(5) Uani 1 1 d . . .
H2BA H 0.1314 -0.4191 0.3713 0.031 Uiso 1 1 calc R . .
C2A C 0.4672(2) 0.29117(15) 0.37496(18) 0.0303(6) Uani 1 1 d . . .
H2AA H 0.4477 0.3444 0.3765 0.036 Uiso 1 1 calc R . .
C3A C 0.5780(2) 0.26980(18) 0.36922(18) 0.0343(6) Uani 1 1 d . . .
C3B C 0.2963(2) -0.38831(16) 0.3804(2) 0.0314(6) Uani 1 1 d . . .
C4A C 0.6013(2) 0.19135(18) 0.36657(18) 0.0328(6) Uani 1 1 d . . .
H4AA H 0.6761 0.1745 0.3616 0.039 Uiso 1 1 calc R . .
C4B C 0.3641(2) -0.32326(16) 0.3840(2) 0.0333(6) Uani 1 1 d . . .
H4BA H 0.4431 -0.3291 0.3889 0.040 Uiso 1 1 calc R . .
C5B C 0.3178(2) -0.24998(15) 0.38065(18) 0.0277(5) Uani 1 1 d . . .
C5A C 0.5170(2) 0.13756(16) 0.37104(16) 0.0255(5) Uani 1 1 d . . .
C6A C 0.2637(2) 0.25544(16) 0.3828(2) 0.0322(6) Uani 1 1 d . . .
H6AA H 0.2202 0.2342 0.3293 0.048 Uiso 1 1 calc R . .
H6AB H 0.2555 0.3119 0.3834 0.048 Uiso 1 1 calc R . .
H6AC H 0.2361 0.2337 0.4385 0.048 Uiso 1 1 calc R . .
C6B C 0.0149(2) -0.28666(15) 0.36443(18) 0.0263(5) Uani 1 1 d . . .
H6BA H -0.0061 -0.2567 0.3092 0.039 Uiso 1 1 calc R . .
H6BB H -0.0048 -0.2575 0.4181 0.039 Uiso 1 1 calc R . .
H6BC H -0.0252 -0.3361 0.3617 0.039 Uiso 1 1 calc R . .
C7B C 0.3438(3) -0.46901(17) 0.3853(3) 0.0452(8) Uani 1 1 d . . .
H7BA H 0.2848 -0.5058 0.3982 0.068 Uiso 1 1 calc R . .
H7BB H 0.4043 -0.4716 0.4341 0.068 Uiso 1 1 calc R . .
H7BC H 0.3734 -0.4822 0.3269 0.068 Uiso 1 1 calc R . .
C7A C 0.6709(3) 0.3285(2) 0.3671(2) 0.0502(9) Uani 1 1 d . . .
H7AA H 0.7189 0.3152 0.3184 0.075 Uiso 1 1 calc R . .
H7AB H 0.7154 0.3285 0.4259 0.075 Uiso 1 1 calc R . .
H7AC H 0.6386 0.3800 0.3556 0.075 Uiso 1 1 calc R . .
C8A C 0.5403(2) 0.05231(18) 0.3704(2) 0.0378(7) Uani 1 1 d . . .
H8AA H 0.4876 0.0269 0.3257 0.057 Uiso 1 1 calc R . .
H8AB H 0.5316 0.0308 0.4311 0.057 Uiso 1 1 calc R . .
H8AC H 0.6170 0.0435 0.3540 0.057 Uiso 1 1 calc R . .
C8B C 0.3907(2) -0.17889(17) 0.3853(2) 0.0383(7) Uani 1 1 d . . .
H8BA H 0.4696 -0.1943 0.3881 0.057 Uiso 1 1 calc R . .
H8BB H 0.3768 -0.1490 0.4400 0.057 Uiso 1 1 calc R . .
H8BC H 0.3731 -0.1471 0.3309 0.057 Uiso 1 1 calc R . .
C13 C 0.19844(19) 0.04762(14) 0.59497(16) 0.0203(5) Uani 1 1 d . A .
C14 C 0.13607(19) -0.00113(14) 0.64589(16) 0.0229(5) Uani 1 1 d . . .
H14A H 0.1186 0.0043 0.7075 0.027 Uiso 1 1 calc R . .
C15 C 0.10545(19) -0.05973(13) 0.58488(16) 0.0204(5) Uani 1 1 d . . .
C16 C 0.2554(2) 0.12010(14) 0.62682(17) 0.0248(5) Uani 1 1 d . . .
C17 C 0.0426(2) -0.13155(15) 0.60240(17) 0.0237(5) Uani 1 1 d . . .
C23 C 0.2160(2) 0.04115(14) 0.16370(16) 0.0214(5) Uani 1 1 d . . .
C24 C 0.1406(2) 0.00146(14) 0.10453(16) 0.0236(5) Uani 1 1 d . . .
H24A H 0.1258 0.0080 0.0406 0.028 Uiso 1 1 calc R . .
C25 C 0.09221(19) -0.05026(13) 0.16195(16) 0.0201(4) Uani 1 1 d . B .
C26 C 0.2943(2) 0.10308(15) 0.14165(18) 0.0293(5) Uani 1 1 d . . .
C27 C 0.0021(2) -0.10643(14) 0.13681(17) 0.0233(5) Uani 1 1 d . . .
F16A F 0.1947(3) 0.18047(15) 0.6154(3) 0.107(2) Uani 0.807(5) 1 d P A 1
F16B F 0.2927(4) 0.11520(17) 0.71303(17) 0.0843(15) Uani 0.807(5) 1 d P A 1
F16C F 0.3470(2) 0.13398(18) 0.5847(2) 0.0747(12) Uani 0.807(5) 1 d P A 1
F16D F 0.2620(8) 0.1751(5) 0.5678(6) 0.033(2) Uiso 0.193(5) 1 d P A 2
F16E F 0.3582(8) 0.1118(5) 0.6584(7) 0.039(3) Uiso 0.193(5) 1 d P A 2
F16F F 0.2084(7) 0.1526(5) 0.6974(6) 0.027(2) Uiso 0.193(5) 1 d P A 2
F17C F -0.02548(13) -0.15390(9) 0.53069(10) 0.0325(3) Uani 1 1 d . . .
F17B F -0.02164(14) -0.12237(10) 0.67193(11) 0.0377(4) Uani 1 1 d . . .
F17A F 0.10977(13) -0.19141(10) 0.62373(14) 0.0451(5) Uani 1 1 d . . .
F26C F 0.27399(14) 0.17116(9) 0.18038(12) 0.0395(4) Uani 1 1 d . . .
F26B F 0.40079(13) 0.08632(11) 0.16953(14) 0.0465(4) Uani 1 1 d . . .
F26A F 0.2910(2) 0.11576(12) 0.05189(12) 0.0572(6) Uani 1 1 d . . .
F27A F 0.01052(18) -0.13607(16) 0.05325(17) 0.0499(7) Uani 0.932(6) 1 d P B 1
F27B F -0.0023(2) -0.16480(13) 0.19382(16) 0.0492(8) Uani 0.932(6) 1 d P B 1
F27C F -0.09966(15) -0.07293(10) 0.13095(18) 0.0377(6) Uani 0.932(6) 1 d P B 1
F27D F -0.075(3) -0.085(2) 0.083(3) 0.054(9) Uiso 0.068(6) 1 d P B 2
F27E F 0.0258(19) -0.1646(14) 0.096(2) 0.024(6) Uiso 0.068(6) 1 d P B 2
F27F F -0.0441(16) -0.1345(13) 0.2207(13) 0.013(5) Uiso 0.068(6) 1 d P B 2

loop_
_atom_site_aniso_label
_atom_site_aniso_U_11
_atom_site_aniso_U_22
_atom_site_aniso_U_33
_atom_site_aniso_U_23
_atom_site_aniso_U_13
_atom_site_aniso_U_12
Ag1 0.01945(10) 0.01857(10) 0.02215(10) 0.00085(6) 0.00258(7) -0.00189(6)
Ag2 0.02822(11) 0.01922(10) 0.01999(10) -0.00011(6) 0.00339(7) -0.00547(7)
N1 0.0176(9) 0.0243(10) 0.0197(9) 0.0005(8) 0.0001(7) -0.0011(8)
N2 0.0266(10) 0.0211(10) 0.0191(9) -0.0006(8) 0.0033(8) -0.0019(8)
N11 0.0225(9) 0.0173(9) 0.0189(9) -0.0002(7) 0.0019(7) -0.0012(7)
N12 0.0202(9) 0.0176(9) 0.0193(9) -0.0001(7) 0.0015(7) -0.0002(7)
N21 0.0222(9) 0.0178(9) 0.0201(9) -0.0003(7) 0.0039(7) -0.0010(8)
N22 0.0220(9) 0.0193(9) 0.0196(9) 0.0013(7) 0.0034(7) -0.0025(8)
C1B 0.0257(12) 0.0244(12) 0.0170(11) 0.0005(9) 0.0035(9) -0.0037(9)
C1A 0.0257(12) 0.0236(12) 0.0192(11) -0.0002(9) -0.0003(9) -0.0026(9)
C2B 0.0290(13) 0.0224(12) 0.0277(13) -0.0009(10) 0.0069(10) -0.0048(10)
C2A 0.0402(15) 0.0233(13) 0.0271(13) -0.0009(10) -0.0002(11) -0.0096(11)
C3A 0.0309(13) 0.0485(17) 0.0230(12) 0.0021(11) -0.0003(10) -0.0201(12)
C3B 0.0338(14) 0.0263(14) 0.0357(15) 0.0006(10) 0.0126(12) 0.0034(11)
C4A 0.0189(12) 0.0495(17) 0.0299(14) 0.0056(12) 0.0017(10) -0.0049(11)
C4B 0.0254(13) 0.0340(15) 0.0418(16) 0.0016(12) 0.0111(11) 0.0001(11)
C5B 0.0255(12) 0.0301(14) 0.0281(13) -0.0009(10) 0.0068(10) -0.0042(10)
C5A 0.0188(11) 0.0367(14) 0.0207(11) 0.0040(10) -0.0006(9) 0.0031(10)
C6A 0.0275(13) 0.0246(13) 0.0446(16) -0.0030(11) 0.0028(11) 0.0045(10)
C6B 0.0257(12) 0.0233(12) 0.0298(13) 0.0013(10) 0.0017(10) -0.0034(10)
C7B 0.0415(16) 0.0292(15) 0.067(2) 0.0039(14) 0.0175(15) 0.0084(13)
C7A 0.0445(18) 0.062(2) 0.0439(18) 0.0043(15) 0.0003(14) -0.0324(17)
C8A 0.0277(14) 0.0403(16) 0.0453(17) 0.0059(13) 0.0029(12) 0.0129(12)
C8B 0.0307(14) 0.0337(15) 0.0507(18) 0.0028(13) 0.0038(13) -0.0100(12)
C13 0.0177(10) 0.0225(11) 0.0205(11) -0.0022(9) 0.0003(9) 0.0024(9)
C14 0.0218(11) 0.0282(12) 0.0187(11) -0.0016(9) 0.0023(9) 0.0018(9)
C15 0.0177(11) 0.0223(12) 0.0214(11) 0.0026(9) 0.0025(9) 0.0013(9)
C16 0.0250(12) 0.0256(13) 0.0234(12) -0.0047(9) 0.0002(10) -0.0014(10)
C17 0.0194(11) 0.0260(12) 0.0260(12) 0.0041(10) 0.0028(9) 0.0005(9)
C23 0.0234(11) 0.0196(11) 0.0216(11) 0.0034(9) 0.0052(9) 0.0030(9)
C24 0.0283(12) 0.0231(12) 0.0192(11) 0.0027(9) 0.0010(9) 0.0032(10)
C25 0.0212(11) 0.0183(11) 0.0207(11) -0.0006(9) 0.0017(9) 0.0037(9)
C26 0.0335(14) 0.0281(13) 0.0264(13) 0.0081(10) 0.0037(10) -0.0033(11)
C27 0.0270(12) 0.0200(11) 0.0225(12) -0.0007(9) -0.0006(9) 0.0031(9)
F16A 0.0505(18) 0.0260(13) 0.233(5) -0.051(2) -0.071(3) 0.0189(12)
F16B 0.155(4) 0.0638(19) 0.0281(13) 0.0012(11) -0.0315(18) -0.057(2)
F16C 0.0665(19) 0.079(2) 0.085(2) -0.0505(18) 0.0440(16) -0.0526(17)
F17C 0.0326(8) 0.0335(8) 0.0308(8) -0.0005(6) -0.0004(6) -0.0121(7)
F17B 0.0395(9) 0.0447(10) 0.0309(8) 0.0006(7) 0.0159(7) -0.0133(7)
F17A 0.0258(8) 0.0269(8) 0.0823(14) 0.0222(8) 0.0023(8) 0.0017(6)
F26C 0.0448(9) 0.0231(8) 0.0507(10) 0.0037(7) 0.0051(8) -0.0066(7)
F26B 0.0249(8) 0.0477(10) 0.0685(13) 0.0162(9) 0.0139(8) -0.0035(7)
F26A 0.0879(15) 0.0608(13) 0.0237(9) 0.0115(8) 0.0080(9) -0.0383(11)
F27A 0.0527(12) 0.0617(15) 0.0363(13) -0.0289(12) 0.0093(10) -0.0176(11)
F27B 0.0603(15) 0.0298(11) 0.0529(14) 0.0196(10) -0.0258(12) -0.0201(11)
F27C 0.0215(9) 0.0283(9) 0.0628(16) -0.0090(8) -0.0010(9) 0.0006(7)

loop_
_atom_type_symbol
_atom_type_description
_atom_type_scat_dispersion_real
_atom_type_scat_dispersion_imag
_atom_type_scat_source
C C 0.0033 0.0016 'International Tables Vol C Tables 4.2.6.8 and 6.1.1.4'
H H 0.0000 0.0000 'International Tables Vol C Tables 4.2.6.8 and 6.1.1.4'
N N 0.0061 0.0033 'International Tables Vol C Tables 4.2.6.8 and 6.1.1.4'
F F 0.0171 0.0103 'International Tables Vol C Tables 4.2.6.8 and 6.1.1.4'
Ag Ag -0.8971 1.1015 'International Tables Vol C Tables 4.2.6.8 and 6.1.1.4'

loop_
_geom_angle_atom_site_label_1
_geom_angle_atom_site_label_2
_geom_angle_atom_site_label_3
_geom_angle
_geom_angle_site_symmetry_1
_geom_angle_site_symmetry_3
_geom_angle_publ_flag
N12 Ag1 N1 128.51(7) . . ?
N12 Ag1 N22 116.67(7) . . ?
N1 Ag1 N22 114.80(7) . . ?
N11 Ag2 N21 112.74(7) . . ?
N11 Ag2 N2 121.23(7) . . ?
N21 Ag2 N2 121.70(7) . . ?
C1A N1 C5A 118.6(2) . . ?
C1A N1 Ag1 121.81(16) . . ?
C5A N1 Ag1 119.58(17) . . ?
C5B N2 C1B 118.5(2) . . ?
C5B N2 Ag2 118.20(16) . . ?
C1B N2 Ag2 123.27(16) . . ?
C15 N11 N12 107.61(18) . . ?
C15 N11 Ag2 132.57(16) . . ?
N12 N11 Ag2 119.73(14) . . ?
C13 N12 N11 107.24(18) . . ?
C13 N12 Ag1 133.31(16) . . ?
N11 N12 Ag1 119.27(14) . . ?
C25 N21 N22 107.57(18) . . ?
C25 N21 Ag2 135.01(16) . . ?
N22 N21 Ag2 114.99(14) . . ?
C23 N22 N21 107.31(18) . . ?
C23 N22 Ag1 131.62(16) . . ?
N21 N22 Ag1 119.08(14) . . ?
N2 C1B C2B 122.0(2) . . ?
N2 C1B C6B 116.9(2) . . ?
C2B C1B C6B 121.1(2) . . ?
N1 C1A C2A 121.4(2) . . ?
N1 C1A C6A 116.6(2) . . ?
C2A C1A C6A 122.1(2) . . ?
C1B C2B C3B 120.0(2) . . ?
C3A C2A C1A 120.3(3) . . ?
C4A C3A C2A 117.3(2) . . ?
C4A C3A C7A 120.5(3) . . ?
C2A C3A C7A 122.2(3) . . ?
C4B C3B C2B 117.1(2) . . ?
C4B C3B C7B 122.1(3) . . ?
C2B C3B C7B 120.8(3) . . ?
C5A C4A C3A 120.6(2) . . ?
C5B C4B C3B 120.7(2) . . ?
N2 C5B C4B 121.7(2) . . ?
N2 C5B C8B 117.1(2) . . ?
C4B C5B C8B 121.1(2) . . ?
N1 C5A C4A 121.8(3) . . ?
N1 C5A C8A 116.5(2) . . ?
C4A C5A C8A 121.7(2) . . ?
N12 C13 C14 111.2(2) . . ?
N12 C13 C16 122.1(2) . . ?
C14 C13 C16 126.7(2) . . ?
C15 C14 C13 102.8(2) . . ?
N11 C15 C14 111.1(2) . . ?
N11 C15 C17 121.0(2) . . ?
C14 C15 C17 127.8(2) . . ?
F16A C16 F16E 131.0(5) . . ?
F16A C16 F16D 51.3(4) . . ?
F16E C16 F16D 102.5(6) . . ?
F16A C16 F16B 109.1(3) . . ?
F16E C16 F16B 53.2(5) . . ?
F16D C16 F16B 131.3(4) . . ?
F16A C16 F16C 106.0(3) . . ?
F16E C16 F16C 52.0(5) . . ?
F16D C16 F16C 57.1(5) . . ?
F16B C16 F16C 103.3(3) . . ?
F16A C16 F16F 59.3(4) . . ?
F16E C16 F16F 102.4(6) . . ?
F16D C16 F16F 105.2(6) . . ?
F16B C16 F16F 54.0(4) . . ?
F16C C16 F16F 134.3(4) . . ?
F16A C16 C13 113.9(2) . . ?
F16E C16 C13 115.0(4) . . ?
F16D C16 C13 117.3(4) . . ?
F16B C16 C13 111.3(2) . . ?
F16C C16 C13 112.5(2) . . ?
F16F C16 C13 112.8(4) . . ?
F17A C17 F17B 106.6(2) . . ?
F17A C17 F17C 106.3(2) . . ?
F17B C17 F17C 106.55(19) . . ?
F17A C17 C15 112.60(19) . . ?
F17B C17 C15 111.3(2) . . ?
F17C C17 C15 113.0(2) . . ?
N22 C23 C24 111.2(2) . . ?
N22 C23 C26 120.8(2) . . ?
C24 C23 C26 128.0(2) . . ?
C23 C24 C25 102.7(2) . . ?
N21 C25 C24 111.3(2) . . ?
N21 C25 C27 121.6(2) . . ?
C24 C25 C27 127.1(2) . . ?
F26A C26 F26C 106.5(2) . . ?
F26A C26 F26B 107.0(2) . . ?
F26C C26 F26B 105.1(2) . . ?
F26A C26 C23 111.4(2) . . ?
F26C C26 C23 113.9(2) . . ?
F26B C26 C23 112.5(2) . . ?
F27E C27 F27D 97(2) . . ?
F27E C27 F27B 72.7(13) . . ?
F27D C27 F27B 125.4(16) . . ?
F27E C27 F27A 36.4(13) . . ?
F27D C27 F27A 68(2) . . ?
F27B C27 F27A 107.5(2) . . ?
F27E C27 F27C 124.6(11) . . ?
F27D C27 F27C 36(2) . . ?
F27B C27 F27C 106.9(2) . . ?
F27A C27 F27C 103.7(2) . . ?
F27E C27 F27F 105.0(14) . . ?
F27D C27 F27F 109.1(19) . . ?
F27B C27 F27F 34.6(9) . . ?
F27A C27 F27F 134.5(9) . . ?
F27C C27 F27F 78.4(8) . . ?
F27E C27 C25 118.3(11) . . ?
F27D C27 C25 117.5(16) . . ?
F27B C27 C25 114.1(2) . . ?
F27A C27 C25 112.0(2) . . ?
F27C C27 C25 112.0(2) . . ?
F27F C27 C25 108.8(8) . . ?

loop_
_geom_bond_atom_site_label_1
_geom_bond_atom_site_label_2
_geom_bond_distance
_geom_bond_site_symmetry_2
_geom_bond_publ_flag
Ag1 N12 2.2214(19) . ?
Ag1 N1 2.253(2) . ?
Ag1 N22 2.2733(19) . ?
Ag2 N11 2.2377(19) . ?
Ag2 N21 2.2532(19) . ?
Ag2 N2 2.253(2) . ?
N1 C1A 1.351(3) . ?
N1 C5A 1.352(3) . ?
N2 C5B 1.347(3) . ?
N2 C1B 1.348(3) . ?
N11 C15 1.345(3) . ?
N11 N12 1.357(3) . ?
N12 C13 1.348(3) . ?
N21 C25 1.344(3) . ?
N21 N22 1.358(3) . ?
N22 C23 1.350(3) . ?
C1B C2B 1.387(4) . ?
C1B C6B 1.502(3) . ?
C1A C2A 1.393(4) . ?
C1A C6A 1.495(3) . ?
C2B C3B 1.393(4) . ?
C2A C3A 1.387(4) . ?
C3A C4A 1.386(4) . ?
C3A C7A 1.508(4) . ?
C3B C4B 1.385(4) . ?
C3B C7B 1.506(4) . ?
C4A C5A 1.378(4) . ?
C4B C5B 1.382(4) . ?
C5B C8B 1.506(4) . ?
C5A C8A 1.500(4) . ?
C13 C14 1.384(3) . ?
C13 C16 1.485(3) . ?
C14 C15 1.384(3) . ?
C15 C17 1.485(3) . ?
C16 F16A 1.275(4) . ?
C16 F16E 1.290(9) . ?
C16 F16D 1.294(9) . ?
C16 F16B 1.314(3) . ?
C16 F16C 1.323(4) . ?
C16 F16F 1.341(8) . ?
C17 F17A 1.333(3) . ?
C17 F17B 1.335(3) . ?
C17 F17C 1.339(3) . ?
C23 C24 1.386(3) . ?
C23 C26 1.476(3) . ?
C24 C25 1.387(3) . ?
C25 C27 1.477(3) . ?
C26 F26A 1.335(3) . ?
C26 F26C 1.338(3) . ?
C26 F26B 1.342(3) . ?
C27 F27E 1.22(2) . ?
C27 F27D 1.23(3) . ?
C27 F27B 1.315(3) . ?
C27 F27A 1.342(3) . ?
C27 F27C 1.347(3) . ?
C27 F27F 1.473(19) . ?
